data_7059941
loop_
_publ_author_name
'Espitia Cogollo, E.'
'Piro, O. E.'
'Echeverr\'ia, G. A.'
'Tuttolomondo, M. E.'
'P\'erez, H.'
'Jios, J. L.'
'Ulic, S. E.'

_publ_section_title
;
 Hydrogen bonding interactions in fluorinated 1,2,3-triazole derivatives
;
_journal_issue 37
_journal_name_full 'New Journal of Chemistry'
_journal_page_first 16006
_journal_page_last 16019
_journal_paper_doi 10.1039/D0NJ02914A
_journal_volume 44
_journal_year 2020
_chemical_formula_sum 'C10 H5 Cl F3 N3 O2'
_chemical_formula_weight 291.62
_chemical_name_systematic 4-(2-hydroxy-5-chlorophenyl)carbonyl-5-trifluoromethyl-2H-1,2,3-triazol
_space_group_crystal_system triclinic
_space_group_IT_number 2
_space_group_name_Hall '-P 1'
_space_group_name_H-M_alt 'P -1'
_atom_sites_solution_hydrogens difmap
_atom_sites_solution_primary dual
_audit_creation_method SHELXL-2014/7
_audit_update_record
;
2019-06-27 deposited with the CCDC.	2020-08-24 downloaded from the CCDC.
;
_cell_angle_alpha 106.450(9)
_cell_angle_beta 101.623(11)
_cell_angle_gamma 93.168(9)
_cell_formula_units_Z 2
_cell_length_a 6.6403(9)
_cell_length_b 8.1037(7)
_cell_length_c 11.1004(13)
_cell_measurement_reflns_used 1074
_cell_measurement_temperature 297(2)
_cell_measurement_theta_max 26.6750
_cell_measurement_theta_min 3.9250
_cell_volume 557.10(12)
_computing_cell_refinement 'CrysAlisPro 1.171.38.41 (Rigaku OD, 2015)'
_computing_data_collection 'CrysAlisPro 1.171.38.41 (Rigaku OD, 2015)'
_computing_data_reduction 'CrysAlisPro 1.171.38.41 (Rigaku OD, 2015)'
_computing_molecular_graphics 'ORTEP-3 (Farrugia, 1997)'
_computing_publication_material 'SHELXL-2014/7 (Sheldrick, 2014)'
_computing_structure_refinement 'SHELXL-2014/7 (Sheldrick, 2014)'
_computing_structure_solution 'SHELXT (Sheldrick, 2015)'
_diffrn_ambient_temperature 297(2)
_diffrn_detector 'CCD plate'
_diffrn_detector_area_resol_mean 16.0604
_diffrn_detector_type Eos
_diffrn_measured_fraction_theta_full 0.997
_diffrn_measured_fraction_theta_max 0.841
_diffrn_measurement_device 'four-circle diffractometer'
_diffrn_measurement_device_type 'Xcalibur, Eos, Gemini'
_diffrn_radiation_monochromator graphite
_diffrn_radiation_probe x-ray
_diffrn_radiation_type 'Mo K\a'
_diffrn_radiation_wavelength 0.71073
_diffrn_reflns_av_R_equivalents 0.0300
_diffrn_reflns_av_unetI/netI 0.0558
_diffrn_reflns_Laue_measured_fraction_full 0.997
_diffrn_reflns_Laue_measured_fraction_max 0.841
_diffrn_reflns_limit_h_max 8
_diffrn_reflns_limit_h_min -8
_diffrn_reflns_limit_k_max 10
_diffrn_reflns_limit_k_min -9
_diffrn_reflns_limit_l_max 13
_diffrn_reflns_limit_l_min -13
_diffrn_reflns_number 4085
_diffrn_reflns_point_group_measured_fraction_full 0.997
_diffrn_reflns_point_group_measured_fraction_max 0.841
_diffrn_reflns_theta_full 25.242
_diffrn_reflns_theta_max 28.502
_diffrn_reflns_theta_min 3.317
_diffrn_source 'fine-focus sealed X-ray tube'
_diffrn_source_type 'Enhance (Mo) X-ray Source'
_exptl_absorpt_coefficient_mu 0.386
_exptl_absorpt_correction_T_max 1.00000
_exptl_absorpt_correction_T_min 0.95290
_exptl_absorpt_correction_type multi-scan
_exptl_absorpt_process_details
;
CrysAlisPro 1.171.38.41 (Rigaku Oxford Diffraction, 2015)
Empirical absorption correction using spherical harmonics,
 implemented in SCALE3 ABSPACK scaling algorithm.
;
_exptl_crystal_colour yellow
_exptl_crystal_density_diffrn 1.738
_exptl_crystal_description plate
_exptl_crystal_F_000 292
_exptl_crystal_recrystallization_method 'Re-crystallisation from solvent: Ether:toluene (2:1)'
_exptl_crystal_size_max 0.337
_exptl_crystal_size_mid 0.180
_exptl_crystal_size_min 0.027
_refine_diff_density_max 0.242
_refine_diff_density_min -0.260
_refine_diff_density_rms 0.052
_refine_ls_extinction_method none
_refine_ls_goodness_of_fit_ref 1.039
_refine_ls_hydrogen_treatment refall
_refine_ls_matrix_type full
_refine_ls_number_parameters 192
_refine_ls_number_reflns 2373
_refine_ls_number_restraints 0
_refine_ls_restrained_S_all 1.039
_refine_ls_R_factor_all 0.0808
_refine_ls_R_factor_gt 0.0482
_refine_ls_shift/su_max 0.002
_refine_ls_shift/su_mean 0.000
_refine_ls_structure_factor_coef Fsqd
_refine_ls_weighting_details 'w=1/[\s^2^(Fo^2^)+(0.0511P)^2^] where P=(Fo^2^+2Fc^2^)/3'
_refine_ls_weighting_scheme calc
_refine_ls_wR_factor_gt 0.1044
_refine_ls_wR_factor_ref 0.1272
_reflns_Friedel_coverage 0.000
_reflns_number_gt 1554
_reflns_number_total 2373
_reflns_threshold_expression 'I > 2\s(I)'
_cod_data_source_file d0nj02914a2.cif
_cod_data_source_block shelx
_cod_depositor_comments 'Adding full bibliography for 7059939--7059942.cif.'
_cod_database_code 7059941
_shelx_shelxl_version_number 2014/7
_shelx_space_group_comment
;
The symmetry employed for this shelxl refinement is uniquely defined
by the following loop, which should always be used as a source of
symmetry information in preference to the above space-group names.
They are only intended as comments.
;
_shelx_estimated_absorpt_t_min 0.881
_shelx_estimated_absorpt_t_max 0.990
_oxdiff_exptl_absorpt_empirical_full_min 0.904
_oxdiff_exptl_absorpt_empirical_full_max 1.149
_oxdiff_exptl_absorpt_empirical_details
;
Empirical correction (ABSPACK) includes:
- Absorption correction using spherical harmonics
- Frame scaling
;

loop_
_space_group_symop_operation_xyz
'x, y, z'
'-x, -y, -z'

loop_
_atom_site_label
_atom_site_type_symbol
_atom_site_fract_x
_atom_site_fract_y
_atom_site_fract_z
_atom_site_U_iso_or_equiv
_atom_site_adp_type
_atom_site_occupancy
_atom_site_site_symmetry_order
_atom_site_calc_flag
_atom_site_refinement_flags_posn
_atom_site_refinement_flags_adp
_atom_site_refinement_flags_occupancy
_atom_site_disorder_assembly
_atom_site_disorder_group
C1 C 0.5822(4) 0.7811(3) 0.6307(2) 0.0353(6) Uani 1 1 d . . . . .
C2 C 0.7190(4) 0.8358(4) 0.5637(3) 0.0444(7) Uani 1 1 d . . . . .
C3 C 0.6500(5) 0.8190(4) 0.4328(3) 0.0548(8) Uani 1 1 d . . . . .
C4 C 0.4535(5) 0.7433(4) 0.3681(3) 0.0531(8) Uani 1 1 d . . . . .
C5 C 0.3222(4) 0.6816(3) 0.4321(3) 0.0448(7) Uani 1 1 d . . . . .
C6 C 0.3823(4) 0.7018(3) 0.5609(3) 0.0393(6) Uani 1 1 d . . . . .
C7 C 0.6505(4) 0.8065(3) 0.7682(2) 0.0341(6) Uani 1 1 d . . . . .
C8 C 0.5042(3) 0.7865(3) 0.8502(2) 0.0312(5) Uani 1 1 d . . . . .
C9 C 0.5487(3) 0.7535(3) 0.9691(2) 0.0316(5) Uani 1 1 d . . . . .
C10 C 0.7385(4) 0.7018(3) 1.0389(2) 0.0397(6) Uani 1 1 d . . . . .
N1 N 0.3803(3) 0.7652(3) 1.0182(2) 0.0404(5) Uani 1 1 d . . . . .
N2 N 0.2439(3) 0.8035(3) 0.9293(2) 0.0416(6) Uani 1 1 d . . . . .
N3 N 0.3067(3) 0.8173(3) 0.8261(2) 0.0392(5) Uani 1 1 d . . . . .
O1 O 0.9146(3) 0.9070(3) 0.6186(2) 0.0631(6) Uani 1 1 d . . . . .
O2 O 0.8343(2) 0.8516(2) 0.82585(17) 0.0446(5) Uani 1 1 d . . . . .
F1 F 0.8882(2) 0.8337(2) 1.09661(17) 0.0624(5) Uani 1 1 d . . . . .
F2 F 0.8200(2) 0.5840(2) 0.95894(16) 0.0556(5) Uani 1 1 d . . . . .
F3 F 0.6981(2) 0.6333(2) 1.12833(16) 0.0613(5) Uani 1 1 d . . . . .
Cl Cl 0.07778(12) 0.57812(12) 0.34712(8) 0.0697(3) Uani 1 1 d . . . . .
H1 H 0.936(5) 0.904(4) 0.693(3) 0.076(12) Uiso 1 1 d . . . . .
H2 H 0.106(4) 0.815(3) 0.937(3) 0.055(8) Uiso 1 1 d . . . . .
H3 H 0.740(5) 0.874(4) 0.395(3) 0.088(11) Uiso 1 1 d . . . . .
H4 H 0.417(5) 0.734(4) 0.281(3) 0.068(9) Uiso 1 1 d . . . . .
H6 H 0.292(4) 0.657(3) 0.606(3) 0.048(7) Uiso 1 1 d . . . . .

loop_
_atom_site_aniso_label
_atom_site_aniso_U_11
_atom_site_aniso_U_22
_atom_site_aniso_U_33
_atom_site_aniso_U_23
_atom_site_aniso_U_13
_atom_site_aniso_U_12
C1 0.0290(13) 0.0447(14) 0.0339(15) 0.0134(11) 0.0081(11) 0.0074(11)
C2 0.0356(15) 0.0556(16) 0.0459(18) 0.0181(13) 0.0130(13) 0.0087(13)
C3 0.0519(18) 0.077(2) 0.0440(19) 0.0256(16) 0.0188(15) 0.0122(16)
C4 0.0564(19) 0.072(2) 0.0355(18) 0.0188(15) 0.0122(15) 0.0228(16)
C5 0.0391(15) 0.0543(16) 0.0358(16) 0.0074(13) 0.0026(12) 0.0160(13)
C6 0.0329(14) 0.0480(15) 0.0376(16) 0.0143(12) 0.0069(12) 0.0077(12)
C7 0.0267(13) 0.0382(13) 0.0379(15) 0.0118(11) 0.0074(11) 0.0057(11)
C8 0.0203(11) 0.0366(12) 0.0340(14) 0.0083(10) 0.0038(10) 0.0023(10)
C9 0.0233(12) 0.0370(13) 0.0330(14) 0.0081(11) 0.0073(10) 0.0012(10)
C10 0.0336(14) 0.0508(15) 0.0347(15) 0.0154(12) 0.0042(12) 0.0052(12)
N1 0.0307(11) 0.0518(13) 0.0391(13) 0.0145(10) 0.0078(10) 0.0041(10)
N2 0.0237(11) 0.0595(14) 0.0424(14) 0.0149(11) 0.0099(10) 0.0061(10)
N3 0.0262(11) 0.0529(13) 0.0387(13) 0.0139(10) 0.0078(10) 0.0056(10)
O1 0.0423(12) 0.1001(18) 0.0505(15) 0.0312(13) 0.0117(11) -0.0104(11)
O2 0.0256(9) 0.0662(12) 0.0421(11) 0.0185(9) 0.0062(8) -0.0002(8)
F1 0.0367(9) 0.0662(11) 0.0683(12) 0.0156(9) -0.0155(8) -0.0027(8)
F2 0.0525(10) 0.0650(10) 0.0566(11) 0.0220(8) 0.0173(8) 0.0299(8)
F3 0.0552(11) 0.0922(12) 0.0499(11) 0.0415(9) 0.0107(8) 0.0177(9)
Cl 0.0462(5) 0.0983(7) 0.0443(5) 0.0015(4) -0.0063(4) 0.0059(4)

loop_
_atom_type_symbol
_atom_type_description
_atom_type_scat_dispersion_real
_atom_type_scat_dispersion_imag
_atom_type_scat_source
C C 0.0033 0.0016 'International Tables Vol C Tables 4.2.6.8 and 6.1.1.4'
H H 0.0000 0.0000 'International Tables Vol C Tables 4.2.6.8 and 6.1.1.4'
N N 0.0061 0.0033 'International Tables Vol C Tables 4.2.6.8 and 6.1.1.4'
O O 0.0106 0.0060 'International Tables Vol C Tables 4.2.6.8 and 6.1.1.4'
F F 0.0171 0.0103 'International Tables Vol C Tables 4.2.6.8 and 6.1.1.4'
Cl Cl 0.1484 0.1585 'International Tables Vol C Tables 4.2.6.8 and 6.1.1.4'

loop_
_geom_angle_atom_site_label_1
_geom_angle_atom_site_label_2
_geom_angle_atom_site_label_3
_geom_angle
_geom_angle_site_symmetry_1
_geom_angle_site_symmetry_3
_geom_angle_publ_flag
C2 C1 C6 118.4(2) . . ?
C2 C1 C7 119.6(2) . . ?
C6 C1 C7 122.0(2) . . ?
O1 C2 C3 116.6(3) . . ?
O1 C2 C1 123.8(3) . . ?
C3 C2 C1 119.6(3) . . ?
C4 C3 C2 120.4(3) . . ?
C3 C4 C5 120.1(3) . . ?
C6 C5 C4 120.8(3) . . ?
C6 C5 Cl 119.7(2) . . ?
C4 C5 Cl 119.5(2) . . ?
C5 C6 C1 120.5(2) . . ?
O2 C7 C1 122.0(2) . . ?
O2 C7 C8 115.5(2) . . ?
C1 C7 C8 122.5(2) . . ?
N3 C8 C9 108.1(2) . . ?
N3 C8 C7 123.6(2) . . ?
C9 C8 C7 127.9(2) . . ?
N1 C9 C8 109.3(2) . . ?
N1 C9 C10 119.5(2) . . ?
C8 C9 C10 131.1(2) . . ?
F1 C10 F3 107.7(2) . . ?
F1 C10 F2 105.8(2) . . ?
F3 C10 F2 107.2(2) . . ?
F1 C10 C9 113.0(2) . . ?
F3 C10 C9 111.51(19) . . ?
F2 C10 C9 111.3(2) . . ?
N2 N1 C9 102.6(2) . . ?
N1 N2 N3 117.0(2) . . ?
N2 N3 C8 103.1(2) . . ?

loop_
_geom_bond_atom_site_label_1
_geom_bond_atom_site_label_2
_geom_bond_distance
_geom_bond_site_symmetry_2
_geom_bond_publ_flag
C1 C2 1.410(3) . ?
C1 C6 1.409(3) . ?
C1 C7 1.453(3) . ?
C2 O1 1.338(3) . ?
C2 C3 1.398(4) . ?
C3 C4 1.371(4) . ?
C4 C5 1.384(4) . ?
C5 C6 1.365(4) . ?
C5 Cl 1.735(3) . ?
C7 O2 1.239(3) . ?
C7 C8 1.491(3) . ?
C8 N3 1.337(3) . ?
C8 C9 1.396(3) . ?
C9 N1 1.336(3) . ?
C9 C10 1.488(3) . ?
C10 F1 1.334(3) . ?
C10 F3 1.330(3) . ?
C10 F2 1.328(3) . ?
N1 N2 1.317(3) . ?
N2 N3 1.325(3) . ?

loop_
_geom_hbond_atom_site_label_D
_geom_hbond_atom_site_label_H
_geom_hbond_atom_site_label_A
_geom_hbond_distance_DH
_geom_hbond_distance_HA
_geom_hbond_distance_DA
_geom_hbond_angle_DHA
_geom_hbond_site_symmetry_A
O1 H1 O2 0.81(3) 1.89(3) 2.614(3) 149(3) .
N2 H2 O2 0.94(3) 2.06(3) 2.825(3) 137(2) 1_455
N2 H2 F1 0.94(3) 2.48(3) 3.265(3) 141(2) 1_455
C6 H6 N3 0.97(3) 2.40(3) 2.980(3) 117.9(19) .

loop_
_geom_torsion_atom_site_label_1
_geom_torsion_atom_site_label_2
_geom_torsion_atom_site_label_3
_geom_torsion_atom_site_label_4
_geom_torsion
_geom_torsion_site_symmetry_1
_geom_torsion_site_symmetry_2
_geom_torsion_site_symmetry_3
_geom_torsion_site_symmetry_4
_geom_torsion_publ_flag
C6 C1 C2 O1 -177.5(3) . . . . ?
C7 C1 C2 O1 2.0(4) . . . . ?
C6 C1 C2 C3 3.5(4) . . . . ?
C7 C1 C2 C3 -176.9(2) . . . . ?
O1 C2 C3 C4 178.3(3) . . . . ?
C1 C2 C3 C4 -2.7(4) . . . . ?
C2 C3 C4 C5 -0.5(5) . . . . ?
C3 C4 C5 C6 2.9(4) . . . . ?
C3 C4 C5 Cl -177.3(2) . . . . ?
C4 C5 C6 C1 -2.0(4) . . . . ?
Cl C5 C6 C1 178.22(19) . . . . ?
C2 C1 C6 C5 -1.2(4) . . . . ?
C7 C1 C6 C5 179.3(2) . . . . ?
C2 C1 C7 O2 -10.7(4) . . . . ?
C6 C1 C7 O2 168.8(2) . . . . ?
C2 C1 C7 C8 167.0(2) . . . . ?
C6 C1 C7 C8 -13.4(4) . . . . ?
O2 C7 C8 N3 148.2(2) . . . . ?
C1 C7 C8 N3 -29.7(3) . . . . ?
O2 C7 C8 C9 -23.9(3) . . . . ?
C1 C7 C8 C9 158.2(2) . . . . ?
N3 C8 C9 N1 -0.4(3) . . . . ?
C7 C8 C9 N1 172.7(2) . . . . ?
N3 C8 C9 C10 175.9(2) . . . . ?
C7 C8 C9 C10 -11.0(4) . . . . ?
N1 C9 C10 F1 -106.5(3) . . . . ?
C8 C9 C10 F1 77.5(3) . . . . ?
N1 C9 C10 F3 15.1(3) . . . . ?
C8 C9 C10 F3 -161.0(2) . . . . ?
N1 C9 C10 F2 134.7(2) . . . . ?
C8 C9 C10 F2 -41.3(3) . . . . ?
C8 C9 N1 N2 0.1(3) . . . . ?
C10 C9 N1 N2 -176.7(2) . . . . ?
C9 N1 N2 N3 0.3(3) . . . . ?
N1 N2 N3 C8 -0.5(3) . . . . ?
C9 C8 N3 N2 0.6(2) . . . . ?
C7 C8 N3 N2 -172.9(2) . . . . ?
